data_4338593
loop_
_publ_author_name
'Kornev, Alexander N.'
'Belina, Natalia V.'
'Sushev, Vyacheslav V.'
'Fukin, Georgy K.'
'Baranov, Evgenii V.'
'Kurskiy, Yuriy A.'
'Poddelskii, Andrei I.'
'Abakumov, Gleb A.'
'L\"onnecke, Peter'
'Hey-Hawkins, Evamarie'

_publ_section_title
;
 The First Structurally Characterized Metal (\k^2^N,P)-Phosphinohydrazides:
 The Key to Understanding the Intramolecular Rearrangement
 R~2~P--NR'--NR'--M \\rightarrow  R'N=PR~2~--NR'--M.
 Metalloderivatives of Diisopropylphosphinohydrazines:
 Synthesis and Properties
;
_journal_coden_ASTM INOCAJ
_journal_issue 12
_journal_name_full 'Inorganic chemistry'
_journal_page_first 5574
_journal_page_last 5583
_journal_paper_doi 10.1021/ic900135b
_journal_volume 48
_journal_year 2009
_chemical_formula_sum 'C36 H48 Co N4 P2'
_chemical_formula_weight 657.65
_space_group_IT_number 14
_symmetry_cell_setting monoclinic
_symmetry_space_group_name_Hall '-P 2ybc'
_symmetry_space_group_name_H-M 'P 1 21/c 1'
_atom_sites_solution_hydrogens difmap
_atom_sites_solution_primary direct
_atom_sites_solution_secondary difmap
_audit_creation_method SHELXL-97
_cell_angle_alpha 90.00
_cell_angle_beta 102.9040(10)
_cell_angle_gamma 90.00
_cell_formula_units_Z 2
_cell_length_a 8.5386(4)
_cell_length_b 21.3880(9)
_cell_length_c 9.5457(4)
_cell_measurement_reflns_used 900
_cell_measurement_temperature 100(2)
_cell_measurement_theta_max 29
_cell_measurement_theta_min 2
_cell_volume 1699.24(13)
_computing_cell_refinement 'Bruker SMART'
_computing_data_collection 'Bruker SMART'
_computing_data_reduction 'Bruker SHELXTL'
_computing_molecular_graphics 'Bruker SHELXTL'
_computing_publication_material 'Bruker SHELXTL'
_computing_structure_refinement 'SHELXL-97 (Sheldrick, 1997)'
_computing_structure_solution 'SHELXS-97 (Sheldrick, 1990)'
_diffrn_ambient_temperature 100(2)
_diffrn_measured_fraction_theta_full 1.000
_diffrn_measured_fraction_theta_max 1.000
_diffrn_measurement_device_type 'CCD area detector'
_diffrn_measurement_method 'phi and omega scans'
_diffrn_radiation_monochromator graphite
_diffrn_radiation_source 'fine-focus sealed tube'
_diffrn_radiation_type MoK\a
_diffrn_radiation_wavelength 0.71073
_diffrn_reflns_av_R_equivalents 0.0173
_diffrn_reflns_av_sigmaI/netI 0.0178
_diffrn_reflns_limit_h_max 10
_diffrn_reflns_limit_h_min -10
_diffrn_reflns_limit_k_max 25
_diffrn_reflns_limit_k_min -19
_diffrn_reflns_limit_l_max 11
_diffrn_reflns_limit_l_min -10
_diffrn_reflns_number 9356
_diffrn_reflns_theta_full 24.99
_diffrn_reflns_theta_max 24.99
_diffrn_reflns_theta_min 1.90
_exptl_absorpt_coefficient_mu 0.630
_exptl_absorpt_correction_T_max 0.9752
_exptl_absorpt_correction_T_min 0.8335
_exptl_absorpt_correction_type multi-scan
_exptl_absorpt_process_details 'SADABS (Sheldrick, 1998a)'
_exptl_crystal_colour black
_exptl_crystal_density_diffrn 1.285
_exptl_crystal_density_method 'not measured'
_exptl_crystal_description plate
_exptl_crystal_F_000 698
_exptl_crystal_size_max 0.30
_exptl_crystal_size_mid 0.24
_exptl_crystal_size_min 0.04
_refine_diff_density_max 0.428
_refine_diff_density_min -0.168
_refine_diff_density_rms 0.052
_refine_ls_extinction_method none
_refine_ls_goodness_of_fit_ref 1.065
_refine_ls_hydrogen_treatment refall
_refine_ls_matrix_type full
_refine_ls_number_parameters 292
_refine_ls_number_reflns 2989
_refine_ls_number_restraints 0
_refine_ls_restrained_S_all 1.065
_refine_ls_R_factor_all 0.0296
_refine_ls_R_factor_gt 0.0275
_refine_ls_shift/su_max 0.001
_refine_ls_shift/su_mean 0.000
_refine_ls_structure_factor_coef Fsqd
_refine_ls_weighting_details 'calc w=1/[\s^2^(Fo^2^)+(0.0478P)^2^+0.6254P] where P=(Fo^2^+2Fc^2^)/3'
_refine_ls_weighting_scheme calc
_refine_ls_wR_factor_gt 0.0753
_refine_ls_wR_factor_ref 0.0765
_reflns_number_gt 2798
_reflns_number_total 2989
_reflns_threshold_expression >2sigma(I)
_cod_data_source_file ic900135b_si_001.cif
_cod_data_source_block 710338
_cod_depositor_comments
;
The following automatic conversions were performed:

'_symmetry_cell_setting' value 'Monoclinic' changed to 'monoclinic'
according to
/usr/data/users/saulius/automatic-downloads/retrospective/ACS/lib/dictionaries/cif_core.dic
dictionary named 'cif_core.dic' version 2.4.2 from 2011-04-26.

Automatic conversion script
Id: cif_fix_values 2281 2013-09-26 08:29:07Z andrius 
;
_cod_original_sg_symbol_H-M P2(1)/c
_cod_database_code 4338593

loop_
_symmetry_equiv_pos_as_xyz
'x, y, z'
'-x, y+1/2, -z+1/2'
'-x, -y, -z'
'x, -y-1/2, z-1/2'

loop_
_atom_site_label
_atom_site_type_symbol
_atom_site_fract_x
_atom_site_fract_y
_atom_site_fract_z
_atom_site_U_iso_or_equiv
_atom_site_adp_type
_atom_site_occupancy
_atom_site_symmetry_multiplicity
_atom_site_calc_flag
_atom_site_refinement_flags
Co1 Co 0.5000 0.5000 0.5000 0.01382(11) Uani 1 2 d S
P1 P 0.37087(4) 0.575981(17) 0.36089(4) 0.01423(12) Uani 1 1 d .
N1 N 0.44378(15) 0.56269(6) 0.61854(13) 0.0161(3) Uani 1 1 d .
C1 C 0.16368(18) 0.57858(7) 0.25158(16) 0.0184(3) Uani 1 1 d .
H1 H 0.125(2) 0.6193(9) 0.2703(19) 0.021(4) Uiso 1 1 d .
N2 N 0.36553(15) 0.61204(6) 0.52017(13) 0.0160(3) Uani 1 1 d .
C2 C 0.1500(2) 0.57254(9) 0.08960(18) 0.0272(4) Uani 1 1 d .
H2C H 0.043(3) 0.5783(10) 0.039(2) 0.033(5) Uiso 1 1 d .
H2B H 0.176(2) 0.5316(10) 0.064(2) 0.032(5) Uiso 1 1 d .
H2A H 0.214(3) 0.6033(10) 0.049(2) 0.038(6) Uiso 1 1 d .
C3 C 0.0669(2) 0.52842(10) 0.3085(2) 0.0314(4) Uani 1 1 d .
H3C H 0.104(3) 0.4877(11) 0.292(2) 0.036(6) Uiso 1 1 d .
H3B H 0.071(3) 0.5332(10) 0.408(3) 0.040(6) Uiso 1 1 d .
H3A H -0.046(3) 0.5320(11) 0.260(2) 0.045(6) Uiso 1 1 d .
C4 C 0.49688(19) 0.62458(7) 0.27224(17) 0.0191(3) Uani 1 1 d .
H4 H 0.497(2) 0.6016(9) 0.187(2) 0.023(4) Uiso 1 1 d .
C5 C 0.4375(2) 0.69084(8) 0.2354(2) 0.0296(4) Uani 1 1 d .
H5C H 0.329(3) 0.6932(9) 0.185(2) 0.033(5) Uiso 1 1 d .
H5B H 0.453(2) 0.7158(10) 0.323(2) 0.036(6) Uiso 1 1 d .
H5A H 0.502(3) 0.7101(10) 0.174(2) 0.041(6) Uiso 1 1 d .
C6 C 0.6682(2) 0.62432(9) 0.3655(2) 0.0268(4) Uani 1 1 d .
H6C H 0.741(2) 0.6480(10) 0.322(2) 0.034(5) Uiso 1 1 d .
H6B H 0.669(2) 0.6405(9) 0.460(2) 0.029(5) Uiso 1 1 d .
H6A H 0.717(2) 0.5806(10) 0.382(2) 0.035(5) Uiso 1 1 d .
C7 C 0.53903(17) 0.58920(7) 0.74393(16) 0.0159(3) Uani 1 1 d .
C8 C 0.58765(18) 0.65200(7) 0.75501(17) 0.0192(3) Uani 1 1 d .
H8 H 0.554(2) 0.6781(8) 0.6764(19) 0.016(4) Uiso 1 1 d .
C9 C 0.68247(19) 0.67476(8) 0.88204(17) 0.0215(3) Uani 1 1 d .
H9 H 0.718(2) 0.7187(9) 0.8867(18) 0.019(4) Uiso 1 1 d .
C10 C 0.73029(19) 0.63663(8) 1.00071(17) 0.0221(3) Uani 1 1 d .
H10 H 0.797(2) 0.6531(9) 1.085(2) 0.033(5) Uiso 1 1 d .
C11 C 0.67824(19) 0.57497(8) 0.99207(17) 0.0215(3) Uani 1 1 d .
H11 H 0.704(2) 0.5491(9) 1.072(2) 0.025(5) Uiso 1 1 d .
C12 C 0.58312(18) 0.55163(8) 0.86658(17) 0.0189(3) Uani 1 1 d .
H12 H 0.544(2) 0.5097(9) 0.8630(19) 0.018(4) Uiso 1 1 d .
C13 C 0.23440(17) 0.64307(7) 0.55829(16) 0.0167(3) Uani 1 1 d .
C14 C 0.16768(19) 0.62151(8) 0.67033(17) 0.0208(3) Uani 1 1 d .
H14 H 0.212(2) 0.5847(9) 0.722(2) 0.028(5) Uiso 1 1 d .
C15 C 0.0419(2) 0.65372(8) 0.70717(18) 0.0245(4) Uani 1 1 d .
H15 H -0.001(2) 0.6386(9) 0.780(2) 0.025(5) Uiso 1 1 d .
C16 C -0.0184(2) 0.70796(8) 0.63565(18) 0.0240(4) Uani 1 1 d .
H16 H -0.104(2) 0.7296(9) 0.663(2) 0.027(5) Uiso 1 1 d .
C17 C 0.0486(2) 0.72983(8) 0.52557(18) 0.0216(3) Uani 1 1 d .
H17 H 0.012(2) 0.7671(9) 0.4776(18) 0.018(4) Uiso 1 1 d .
C18 C 0.17429(18) 0.69812(7) 0.48729(17) 0.0191(3) Uani 1 1 d .
H18 H 0.224(2) 0.7140(9) 0.414(2) 0.023(4) Uiso 1 1 d .

loop_
_atom_site_aniso_label
_atom_site_aniso_U_11
_atom_site_aniso_U_22
_atom_site_aniso_U_33
_atom_site_aniso_U_23
_atom_site_aniso_U_13
_atom_site_aniso_U_12
Co1 0.01542(17) 0.01221(17) 0.01289(17) -0.00081(10) 0.00120(12) 0.00193(10)
P1 0.0150(2) 0.0134(2) 0.0137(2) 0.00006(14) 0.00174(15) 0.00142(14)
N1 0.0178(6) 0.0146(6) 0.0143(6) 0.0015(5) 0.0001(5) 0.0039(5)
C1 0.0159(7) 0.0202(8) 0.0174(8) -0.0008(6) 0.0001(6) 0.0029(6)
N2 0.0183(6) 0.0144(6) 0.0143(6) 0.0011(5) 0.0016(5) 0.0044(5)
C2 0.0230(9) 0.0367(11) 0.0187(8) -0.0034(7) -0.0022(7) 0.0086(8)
C3 0.0200(9) 0.0381(11) 0.0326(11) 0.0040(8) -0.0016(7) -0.0073(8)
C4 0.0209(8) 0.0187(8) 0.0186(8) 0.0001(6) 0.0060(6) -0.0007(6)
C5 0.0330(10) 0.0205(9) 0.0391(11) 0.0072(8) 0.0162(9) 0.0010(7)
C6 0.0210(8) 0.0343(10) 0.0258(9) -0.0008(8) 0.0068(7) -0.0055(7)
C7 0.0137(7) 0.0187(7) 0.0154(7) -0.0029(6) 0.0032(6) 0.0022(6)
C8 0.0188(8) 0.0199(8) 0.0184(8) 0.0004(7) 0.0034(6) 0.0012(6)
C9 0.0192(8) 0.0203(8) 0.0251(8) -0.0062(6) 0.0049(6) -0.0023(6)
C10 0.0177(8) 0.0289(9) 0.0185(8) -0.0079(7) 0.0013(6) -0.0006(6)
C11 0.0207(8) 0.0276(9) 0.0154(8) 0.0008(7) 0.0024(6) 0.0055(6)
C12 0.0198(8) 0.0179(8) 0.0191(8) -0.0010(6) 0.0043(6) 0.0017(6)
C13 0.0155(7) 0.0169(7) 0.0163(7) -0.0035(6) 0.0004(6) 0.0011(6)
C14 0.0221(8) 0.0208(8) 0.0190(8) 0.0011(6) 0.0036(6) 0.0020(6)
C15 0.0253(8) 0.0292(9) 0.0202(8) 0.0003(7) 0.0078(7) 0.0019(7)
C16 0.0200(8) 0.0285(9) 0.0236(8) -0.0045(7) 0.0049(7) 0.0063(7)
C17 0.0220(8) 0.0178(8) 0.0233(8) -0.0002(7) 0.0011(6) 0.0050(6)
C18 0.0201(8) 0.0186(8) 0.0183(8) 0.0002(6) 0.0034(6) 0.0006(6)

loop_
_atom_type_symbol
_atom_type_description
_atom_type_scat_dispersion_real
_atom_type_scat_dispersion_imag
_atom_type_scat_source
C C 0.0033 0.0016 'International Tables Vol C Tables 4.2.6.8 and 6.1.1.4'
H H 0.0000 0.0000 'International Tables Vol C Tables 4.2.6.8 and 6.1.1.4'
N N 0.0061 0.0033 'International Tables Vol C Tables 4.2.6.8 and 6.1.1.4'
P P 0.1023 0.0942 'International Tables Vol C Tables 4.2.6.8 and 6.1.1.4'
Co Co 0.3494 0.9721 'International Tables Vol C Tables 4.2.6.8 and 6.1.1.4'

loop_
_geom_angle_atom_site_label_1
_geom_angle_atom_site_label_2
_geom_angle_atom_site_label_3
_geom_angle
_geom_angle_site_symmetry_1
_geom_angle_site_symmetry_3
N1 Co1 N1 180.0 . 3_666
N1 Co1 P1 71.36(4) . .
N1 Co1 P1 108.64(4) 3_666 .
N1 Co1 P1 108.64(4) . 3_666
N1 Co1 P1 71.36(4) 3_666 3_666
P1 Co1 P1 180.0 . 3_666
N2 P1 C4 106.79(7) . .
N2 P1 C1 106.03(7) . .
C4 P1 C1 108.04(7) . .
N2 P1 Co1 84.68(4) . .
C4 P1 Co1 115.17(5) . .
C1 P1 Co1 130.09(5) . .
C7 N1 N2 110.35(11) . .
C7 N1 Co1 128.39(10) . .
N2 N1 Co1 105.53(8) . .
C3 C1 C2 112.05(15) . .
C3 C1 P1 107.74(11) . .
C2 C1 P1 114.63(11) . .
C13 N2 N1 116.40(11) . .
C13 N2 P1 128.13(10) . .
N1 N2 P1 98.34(8) . .
C5 C4 C6 111.31(14) . .
C5 C4 P1 115.84(12) . .
C6 C4 P1 108.19(11) . .
C12 C7 C8 117.82(14) . .
C12 C7 N1 118.44(13) . .
C8 C7 N1 123.70(14) . .
C9 C8 C7 120.47(15) . .
C10 C9 C8 121.17(15) . .
C9 C10 C11 118.69(15) . .
C12 C11 C10 120.87(16) . .
C11 C12 C7 120.90(15) . .
C18 C13 C14 118.73(14) . .
C18 C13 N2 119.70(14) . .
C14 C13 N2 121.50(14) . .
C15 C14 C13 120.11(15) . .
C16 C15 C14 121.02(16) . .
C15 C16 C17 119.01(15) . .
C16 C17 C18 120.68(15) . .
C17 C18 C13 120.43(15) . .

loop_
_geom_bond_atom_site_label_1
_geom_bond_atom_site_label_2
_geom_bond_distance
_geom_bond_site_symmetry_2
Co1 N1 1.8844(12) .
Co1 N1 1.8844(12) 3_666
Co1 P1 2.2285(4) .
Co1 P1 2.2285(4) 3_666
P1 N2 1.7146(13) .
P1 C4 1.8333(16) .
P1 C1 1.8432(15) .
N1 C7 1.4075(19) .
N1 N2 1.4704(17) .
C1 C3 1.526(2) .
C1 C2 1.530(2) .
N2 C13 1.4172(19) .
C4 C5 1.520(2) .
C4 C6 1.533(2) .
C7 C12 1.400(2) .
C7 C8 1.403(2) .
C8 C9 1.387(2) .
C9 C10 1.381(2) .
C10 C11 1.388(2) .
C11 C12 1.382(2) .
C13 C18 1.398(2) .
C13 C14 1.397(2) .
C14 C15 1.385(2) .
C15 C16 1.386(2) .
C16 C17 1.385(2) .
C17 C18 1.386(2) .
